data_1554929
loop_
_publ_author_name
'Lin, Minggui'
'Cui, Hao'
'Hua, Yuhui'
'Zhang, Yandong'

_publ_section_title
;
 Domino enyne metathesis en route to skeletally diverse, privileged
 scaffolds: synthesis of the tricyclic core of pseudolaric acid F
;
_journal_issue 15
_journal_name_full 'Organic Chemistry Frontiers'
_journal_page_first 2771
_journal_paper_doi 10.1039/C9QO00477G
_journal_volume 6
_journal_year 2019
_chemical_formula_moiety 'C14 H18 O5'
_chemical_formula_sum 'C14 H18 O5'
_chemical_formula_weight 266.28
_space_group_crystal_system triclinic
_space_group_IT_number 2
_space_group_name_Hall '-P 1'
_space_group_name_H-M_alt 'P -1'
_atom_sites_solution_hydrogens geom
_atom_sites_solution_primary direct
_audit_creation_date 2016-08-23
_audit_creation_method
;
Olex2 1.2
(compiled 2016.02.19 svn.r3266 for OlexSys, GUI svn.r5155)
;
_audit_update_record
;
2019-04-04 deposited with the CCDC.	2019-06-27 downloaded from the CCDC.
;
_cell_angle_alpha 85.681(8)
_cell_angle_beta 85.985(10)
_cell_angle_gamma 78.332(10)
_cell_formula_units_Z 2
_cell_length_a 7.3423(10)
_cell_length_b 8.4321(9)
_cell_length_c 10.4623(11)
_cell_measurement_reflns_used 1423
_cell_measurement_temperature 185.1(6)
_cell_measurement_theta_max 29.1980
_cell_measurement_theta_min 3.8970
_cell_volume 631.55(13)
_computing_cell_refinement
;
CrysAlisPro, Agilent Technologies,
Version 1.171.36.24 (release 03-12-2012 CrysAlis171 .NET)
(compiled Dec  3 2012,18:21:49)
;
_computing_data_collection
;
CrysAlisPro, Agilent Technologies,
Version 1.171.36.24 (release 03-12-2012 CrysAlis171 .NET)
(compiled Dec  3 2012,18:21:49)
;
_computing_data_reduction
;
CrysAlisPro, Agilent Technologies,
Version 1.171.36.24 (release 03-12-2012 CrysAlis171 .NET)
(compiled Dec  3 2012,18:21:49)
;
_computing_molecular_graphics 'Olex2 (Dolomanov et al., 2009)'
_computing_publication_material 'Olex2 (Dolomanov et al., 2009)'
_computing_structure_refinement 'ShelXL (Sheldrick, 2015)'
_computing_structure_solution 'ShelXT (Sheldrick, 2015)'
_diffrn_ambient_temperature 185.1(6)
_diffrn_detector_area_resol_mean 16.1903
_diffrn_measured_fraction_theta_full 0.998
_diffrn_measured_fraction_theta_max 0.998
_diffrn_measurement_details
;
#__ type_ start__ end____ width___ exp.time_
  1 omega  -91.00    1.00   1.0000    3.9500
omega____ theta____ kappa____ phi______ frames
    -      -23.0060  -57.0000 -120.0000 92

#__ type_ start__ end____ width___ exp.time_
  2 omega  -93.00    8.00   1.0000    3.9500
omega____ theta____ kappa____ phi______ frames
    -      -23.0060  -77.0000 -180.0000 101

#__ type_ start__ end____ width___ exp.time_
  3 omega  -45.00   48.00   1.0000    3.9500
omega____ theta____ kappa____ phi______ frames
    -      -23.0060   57.0000   30.0000 93

#__ type_ start__ end____ width___ exp.time_
  4 omega  -17.00   46.00   1.0000    3.9500
omega____ theta____ kappa____ phi______ frames
    -      -23.0060   38.0000  150.0000 63

#__ type_ start__ end____ width___ exp.time_
  5 omega   -4.00   65.00   1.0000    3.9500
omega____ theta____ kappa____ phi______ frames
    -       24.2560  -99.0000   90.0000 69
;
_diffrn_measurement_device_type 'Xcalibur, Sapphire3, Gemini ultra'
_diffrn_measurement_method '\w scans'
_diffrn_orient_matrix_UB_11 0.0335180000
_diffrn_orient_matrix_UB_12 -0.0126857000
_diffrn_orient_matrix_UB_13 0.0626563000
_diffrn_orient_matrix_UB_21 0.0897893000
_diffrn_orient_matrix_UB_22 0.0086136000
_diffrn_orient_matrix_UB_23 -0.0255477000
_diffrn_orient_matrix_UB_31 -0.0239938000
_diffrn_orient_matrix_UB_32 0.0846859000
_diffrn_orient_matrix_UB_33 0.0076529000
_diffrn_radiation_monochromator graphite
_diffrn_radiation_type MoK\a
_diffrn_radiation_wavelength 0.71073
_diffrn_reflns_av_R_equivalents 0.0272
_diffrn_reflns_av_unetI/netI 0.0428
_diffrn_reflns_Laue_measured_fraction_full 0.998
_diffrn_reflns_Laue_measured_fraction_max 0.998
_diffrn_reflns_limit_h_max 9
_diffrn_reflns_limit_h_min -4
_diffrn_reflns_limit_k_max 10
_diffrn_reflns_limit_k_min -10
_diffrn_reflns_limit_l_max 13
_diffrn_reflns_limit_l_min -13
_diffrn_reflns_number 4909
_diffrn_reflns_point_group_measured_fraction_full 0.998
_diffrn_reflns_point_group_measured_fraction_max 0.998
_diffrn_reflns_theta_full 25.242
_diffrn_reflns_theta_max 27.495
_diffrn_reflns_theta_min 3.054
_diffrn_source 'Enhance (Mo) X-ray Source'
_exptl_absorpt_coefficient_mu 0.106
_exptl_absorpt_correction_T_max 1.00000
_exptl_absorpt_correction_T_min 0.96364
_exptl_absorpt_correction_type multi-scan
_exptl_absorpt_process_details
;
CrysAlisPro, Agilent Technologies,
Version 1.171.36.24 (release 03-12-2012 CrysAlis171 .NET)
(compiled Dec  3 2012,18:21:49)
Empirical absorption correction using spherical harmonics,
 implemented in SCALE3 ABSPACK scaling algorithm.
;
_exptl_crystal_colour colourless
_exptl_crystal_colour_primary colourless
_exptl_crystal_density_diffrn 1.400
_exptl_crystal_description block
_exptl_crystal_F_000 284
_exptl_crystal_size_max 0.7
_exptl_crystal_size_mid 0.4
_exptl_crystal_size_min 0.2
_refine_diff_density_max 0.300
_refine_diff_density_min -0.218
_refine_diff_density_rms 0.048
_refine_ls_extinction_method none
_refine_ls_goodness_of_fit_ref 1.034
_refine_ls_hydrogen_treatment constr
_refine_ls_matrix_type full
_refine_ls_number_parameters 173
_refine_ls_number_reflns 2890
_refine_ls_number_restraints 0
_refine_ls_restrained_S_all 1.034
_refine_ls_R_factor_all 0.0525
_refine_ls_R_factor_gt 0.0443
_refine_ls_shift/su_max 0.000
_refine_ls_shift/su_mean 0.000
_refine_ls_structure_factor_coef Fsqd
_refine_ls_weighting_details 'w=1/[\s^2^(Fo^2^)+(0.0426P)^2^+0.2299P] where P=(Fo^2^+2Fc^2^)/3'
_refine_ls_weighting_scheme calc
_refine_ls_wR_factor_gt 0.1051
_refine_ls_wR_factor_ref 0.1100
_reflns_Friedel_coverage 0.000
_reflns_number_gt 2463
_reflns_number_total 2890
_reflns_threshold_expression 'I > 2\s(I)'
_cod_data_source_file c9qo00477g2.cif
_cod_data_source_block lmg
_cod_original_cell_volume 631.54(13)
_cod_database_code 1554929
_shelx_space_group_comment
;
The symmetry employed for this shelxl refinement is uniquely defined
by the following loop, which should always be used as a source of
symmetry information in preference to the above space-group names.
They are only intended as comments.
;
_reflns_odcompleteness_completeness 99.76
_reflns_odcompleteness_iscentric 1
_reflns_odcompleteness_theta 27.42
_olex2_refinement_description
;
1. Fixed Uiso
 At 1.2 times of:
  All C(H) groups, All C(H,H) groups
 At 1.5 times of:
  All C(H,H,H) groups
2.a Ternary CH refined with riding coordinates:
 C009(H009)
2.b Secondary CH2 refined with riding coordinates:
 C00B(H00A,H00B), C00D(H00F,H00G), C00E(H00H,H00I), C00F(H00J,H00K), C00G(H00L,
 H00M), C00H(H00N,H00O), C00J(H00P,H00Q)
2.c Idealised Me refined as rotating group:
 C00C(H00C,H00D,H00E)
;
_shelx_shelxl_version_number 2014/7
_olex2_submission_special_instructions 'No special instructions were received'

loop_
_space_group_symop_operation_xyz
'x, y, z'
'-x, -y, -z'

loop_
_atom_site_label
_atom_site_type_symbol
_atom_site_fract_x
_atom_site_fract_y
_atom_site_fract_z
_atom_site_U_iso_or_equiv
_atom_site_adp_type
_atom_site_occupancy
_atom_site_site_symmetry_order
_atom_site_calc_flag
_atom_site_refinement_flags_posn
O001 O -0.43717(13) -0.14286(11) -0.20772(8) 0.0204(2) Uani 1 1 d .
O002 O 0.04685(14) -0.37572(12) -0.41206(10) 0.0269(2) Uani 1 1 d .
O003 O -0.59848(16) 0.02813(14) -0.35512(10) 0.0369(3) Uani 1 1 d .
O004 O 0.05947(15) -0.58140(13) -0.26979(11) 0.0336(3) Uani 1 1 d .
O005 O -0.3054(2) -0.70582(17) -0.05948(15) 0.0597(4) Uani 1 1 d .
C006 C -0.30675(18) -0.23203(15) -0.30212(12) 0.0175(3) Uani 1 1 d .
C007 C -0.16189(18) -0.34141(15) -0.21681(12) 0.0188(3) Uani 1 1 d .
C008 C -0.57175(19) -0.01716(16) -0.24524(13) 0.0214(3) Uani 1 1 d .
C009 C -0.18380(19) -0.12137(16) -0.37133(13) 0.0213(3) Uani 1 1 d .
H009 H -0.2599 -0.0263 -0.4148 0.026 Uiso 1 1 calc R
C00A C -0.01421(19) -0.44465(17) -0.30123(13) 0.0225(3) Uani 1 1 d .
C00B C -0.40778(19) -0.32021(17) -0.38780(13) 0.0226(3) Uani 1 1 d .
H00A H -0.3168 -0.3793 -0.4477 0.027 Uiso 1 1 calc R
H00B H -0.4931 -0.2400 -0.4375 0.027 Uiso 1 1 calc R
C00C C -0.6797(2) 0.05727(17) -0.13076(14) 0.0266(3) Uani 1 1 d .
H00C H -0.6001 0.1056 -0.0832 0.040 Uiso 1 1 calc GR
H00D H -0.7256 -0.0251 -0.0770 0.040 Uiso 1 1 calc GR
H00E H -0.7827 0.1391 -0.1586 0.040 Uiso 1 1 calc GR
C00D C -0.2394(2) -0.44548(17) -0.10822(14) 0.0259(3) Uani 1 1 d .
H00F H -0.1422 -0.4815 -0.0483 0.031 Uiso 1 1 calc R
H00G H -0.3406 -0.3753 -0.0631 0.031 Uiso 1 1 calc R
C00E C -0.0819(2) -0.07115(18) -0.26222(14) 0.0279(3) Uani 1 1 d .
H00H H -0.1538 0.0260 -0.2255 0.033 Uiso 1 1 calc R
H00I H 0.0394 -0.0508 -0.2932 0.033 Uiso 1 1 calc R
C00F C -0.0621(2) -0.21657(17) -0.16239(13) 0.0243(3) Uani 1 1 d .
H00J H -0.1204 -0.1831 -0.0801 0.029 Uiso 1 1 calc R
H00K H 0.0683 -0.2635 -0.1514 0.029 Uiso 1 1 calc R
C00G C -0.5170(2) -0.43870(19) -0.31644(16) 0.0299(3) Uani 1 1 d .
H00L H -0.6042 -0.4637 -0.3738 0.036 Uiso 1 1 calc R
H00M H -0.5891 -0.3858 -0.2447 0.036 Uiso 1 1 calc R
C00H C -0.0500(2) -0.21924(18) -0.46630(14) 0.0264(3) Uani 1 1 d .
H00N H -0.1185 -0.2376 -0.5379 0.032 Uiso 1 1 calc R
H00O H 0.0418 -0.1562 -0.4995 0.032 Uiso 1 1 calc R
C00I C -0.3106(2) -0.59336(19) -0.13968(17) 0.0336(4) Uani 1 1 d .
C00J C -0.3963(3) -0.59836(19) -0.26543(18) 0.0382(4) Uani 1 1 d .
H00P H -0.4723 -0.6806 -0.2559 0.046 Uiso 1 1 calc R
H00Q H -0.2968 -0.6323 -0.3295 0.046 Uiso 1 1 calc R

loop_
_atom_site_aniso_label
_atom_site_aniso_U_11
_atom_site_aniso_U_22
_atom_site_aniso_U_33
_atom_site_aniso_U_23
_atom_site_aniso_U_13
_atom_site_aniso_U_12
O001 0.0201(5) 0.0206(5) 0.0174(4) -0.0005(3) 0.0003(4) 0.0028(4)
O002 0.0210(5) 0.0287(5) 0.0277(5) -0.0039(4) 0.0041(4) 0.0017(4)
O003 0.0384(6) 0.0407(6) 0.0217(5) 0.0028(5) -0.0023(4) 0.0140(5)
O004 0.0298(6) 0.0242(5) 0.0420(6) -0.0019(5) -0.0030(5) 0.0062(4)
O005 0.0703(10) 0.0413(8) 0.0691(10) 0.0303(7) -0.0144(8) -0.0237(7)
C006 0.0168(6) 0.0173(6) 0.0168(6) -0.0014(5) 0.0011(5) -0.0005(5)
C007 0.0177(6) 0.0186(6) 0.0191(6) 0.0003(5) -0.0022(5) -0.0017(5)
C008 0.0195(6) 0.0195(6) 0.0234(7) -0.0004(5) -0.0013(5) 0.0001(5)
C009 0.0223(7) 0.0188(6) 0.0219(6) 0.0023(5) 0.0000(5) -0.0038(5)
C00A 0.0176(6) 0.0228(7) 0.0270(7) -0.0032(5) -0.0044(5) -0.0020(5)
C00B 0.0204(6) 0.0243(7) 0.0229(7) -0.0033(5) -0.0038(5) -0.0023(5)
C00C 0.0275(7) 0.0243(7) 0.0244(7) -0.0028(5) 0.0006(6) 0.0032(6)
C00D 0.0257(7) 0.0257(7) 0.0233(7) 0.0057(5) -0.0019(5) -0.0005(6)
C00E 0.0295(8) 0.0239(7) 0.0328(8) -0.0029(6) -0.0040(6) -0.0103(6)
C00F 0.0224(7) 0.0275(7) 0.0237(7) -0.0051(5) -0.0050(5) -0.0040(5)
C00G 0.0226(7) 0.0321(8) 0.0373(8) -0.0032(6) -0.0045(6) -0.0100(6)
C00H 0.0247(7) 0.0286(7) 0.0242(7) 0.0021(6) 0.0031(6) -0.0040(6)
C00I 0.0280(8) 0.0248(7) 0.0455(9) 0.0104(7) 0.0005(7) -0.0050(6)
C00J 0.0405(9) 0.0245(8) 0.0528(10) 0.0011(7) -0.0039(8) -0.0147(7)

loop_
_atom_type_symbol
_atom_type_description
_atom_type_scat_dispersion_real
_atom_type_scat_dispersion_imag
_atom_type_scat_source
C C 0.0033 0.0016 'International Tables Vol C Tables 4.2.6.8 and 6.1.1.4'
H H 0.0000 0.0000 'International Tables Vol C Tables 4.2.6.8 and 6.1.1.4'
O O 0.0106 0.0060 'International Tables Vol C Tables 4.2.6.8 and 6.1.1.4'

loop_
_geom_angle_atom_site_label_1
_geom_angle_atom_site_label_2
_geom_angle_atom_site_label_3
_geom_angle
C008 O001 C006 120.87(10)
C00A O002 C00H 121.99(11)
O001 C006 C007 102.61(10)
O001 C006 C009 110.35(10)
O001 C006 C00B 110.99(10)
C009 C006 C007 99.67(10)
C00B C006 C007 115.80(11)
C00B C006 C009 116.16(11)
C006 C007 C00F 102.61(10)
C00A C007 C006 109.45(10)
C00A C007 C00D 111.23(11)
C00A C007 C00F 105.46(11)
C00D C007 C006 116.22(11)
C00D C007 C00F 111.04(11)
O001 C008 C00C 110.27(11)
O003 C008 O001 124.31(13)
O003 C008 C00C 125.42(13)
C006 C009 H009 110.9
C006 C009 C00E 103.57(11)
C00E C009 H009 110.9
C00H C009 C006 108.40(11)
C00H C009 H009 110.9
C00H C009 C00E 111.84(12)
O002 C00A C007 118.40(11)
O004 C00A O002 118.33(13)
O004 C00A C007 123.08(13)
C006 C00B H00A 108.6
C006 C00B H00B 108.6
C006 C00B C00G 114.83(12)
H00A C00B H00B 107.5
C00G C00B H00A 108.6
C00G C00B H00B 108.6
C008 C00C H00C 109.5
C008 C00C H00D 109.5
C008 C00C H00E 109.5
H00C C00C H00D 109.5
H00C C00C H00E 109.5
H00D C00C H00E 109.5
C007 C00D H00F 107.4
C007 C00D H00G 107.4
H00F C00D H00G 107.0
C00I C00D C007 119.51(13)
C00I C00D H00F 107.4
C00I C00D H00G 107.4
C009 C00E H00H 110.8
C009 C00E H00I 110.8
C009 C00E C00F 104.77(11)
H00H C00E H00I 108.9
C00F C00E H00H 110.8
C00F C00E H00I 110.8
C007 C00F H00J 110.6
C007 C00F H00K 110.6
C00E C00F C007 105.72(11)
C00E C00F H00J 110.6
C00E C00F H00K 110.6
H00J C00F H00K 108.7
C00B C00G H00L 108.6
C00B C00G H00M 108.6
C00B C00G C00J 114.52(13)
H00L C00G H00M 107.6
C00J C00G H00L 108.6
C00J C00G H00M 108.6
O002 C00H C009 113.90(11)
O002 C00H H00N 108.8
O002 C00H H00O 108.8
C009 C00H H00N 108.8
C009 C00H H00O 108.8
H00N C00H H00O 107.7
O005 C00I C00D 118.98(16)
O005 C00I C00J 120.14(16)
C00J C00I C00D 120.80(12)
C00G C00J H00P 108.3
C00G C00J H00Q 108.3
C00I C00J C00G 116.00(14)
C00I C00J H00P 108.3
C00I C00J H00Q 108.3
H00P C00J H00Q 107.4

loop_
_geom_bond_atom_site_label_1
_geom_bond_atom_site_label_2
_geom_bond_distance
O001 C006 1.4649(15)
O001 C008 1.3498(16)
O002 C00A 1.3469(17)
O002 C00H 1.4604(17)
O003 C008 1.2005(17)
O004 C00A 1.2024(17)
O005 C00I 1.2143(19)
C006 C007 1.5462(17)
C006 C009 1.5353(18)
C006 C00B 1.5242(18)
C007 C00A 1.5211(19)
C007 C00D 1.5318(18)
C007 C00F 1.5590(19)
C008 C00C 1.4952(19)
C009 H009 0.9800
C009 C00E 1.5370(19)
C009 C00H 1.514(2)
C00B H00A 0.9700
C00B H00B 0.9700
C00B C00G 1.526(2)
C00C H00C 0.9600
C00C H00D 0.9600
C00C H00E 0.9600
C00D H00F 0.9700
C00D H00G 0.9700
C00D C00I 1.512(2)
C00E H00H 0.9700
C00E H00I 0.9700
C00E C00F 1.540(2)
C00F H00J 0.9700
C00F H00K 0.9700
C00G H00L 0.9700
C00G H00M 0.9700
C00G C00J 1.536(2)
C00H H00N 0.9700
C00H H00O 0.9700
C00I C00J 1.504(2)
C00J H00P 0.9700
C00J H00Q 0.9700
